data_4025659
loop_
_publ_author_name
'Nitin T. Patil'
'Anil Kumar Mutyala'
'Pediredla G. V. V. Lakshmi'
'Balakrishna Gajula'
'Balasubramanian Sridhar'
'Gurava Reddy Pottireddygari'
'Tadikamalla Prabhakar Rao'

_publ_section_title
;
 Au(I)-Catalyzed Cascade Reaction Involving Formal Double Hydroamination
 of Alkynes Bearing Tethered Carboxylic Groups: An Easy Access to Fused
 Dihydrobenzimidazoles and Tetrahydroquinazolines
;
_journal_name_full 'Journal of Organic Chemistry'
_journal_page_first 5963
_journal_page_last 5975
_journal_paper_doi 10.1021/jo1013228
_journal_volume 75
_journal_year 2010
_chemical_formula_moiety 'C12 H14 N2 O'
_chemical_formula_sum 'C12 H14 N2 O'
_chemical_formula_weight 202.25
_chemical_name_systematic
; 
 ? 
;
_space_group_IT_number 14
_symmetry_cell_setting monoclinic
_symmetry_space_group_name_Hall '-P 2yn'
_symmetry_space_group_name_H-M 'P 1 21/n 1'
_atom_sites_solution_hydrogens geom
_atom_sites_solution_primary direct
_atom_sites_solution_secondary difmap
_audit_creation_method SHELXL-97
_cell_angle_alpha 90.00
_cell_angle_beta 99.0880(10)
_cell_angle_gamma 90.00
_cell_formula_units_Z 4
_cell_length_a 7.2069(5)
_cell_length_b 12.8071(9)
_cell_length_c 11.4143(8)
_cell_measurement_reflns_used 5670
_cell_measurement_temperature 294(2)
_cell_measurement_theta_max 27.92
_cell_measurement_theta_min 2.41
_cell_volume 1040.31(13)
_computing_cell_refinement 'SAINT (Bruker, 2001)'
_computing_data_collection 'SMART (Bruker, 2001)'
_computing_data_reduction SAINT
_computing_molecular_graphics 'SHELXTL/PC (Sheldrick, 1990)'
_computing_publication_material SHELXL97
_computing_structure_refinement 'SHELXL-97 (Sheldrick, 2008)'
_computing_structure_solution 'SHELXS-97 (Sheldrick, 2008)'
_diffrn_ambient_temperature 294(2)
_diffrn_measured_fraction_theta_full 1.000
_diffrn_measured_fraction_theta_max 1.000
_diffrn_measurement_device 'Bruker SMART APEX CCD area-detector'
_diffrn_measurement_device_type 'CCD Area Detector'
_diffrn_measurement_method '\w scan'
_diffrn_radiation_monochromator graphite
_diffrn_radiation_source 'fine-focus sealed tube'
_diffrn_radiation_type MoK\a
_diffrn_radiation_wavelength 0.71073
_diffrn_reflns_av_R_equivalents 0.0173
_diffrn_reflns_av_sigmaI/netI 0.0121
_diffrn_reflns_limit_h_max 8
_diffrn_reflns_limit_h_min -8
_diffrn_reflns_limit_k_max 15
_diffrn_reflns_limit_k_min -15
_diffrn_reflns_limit_l_max 13
_diffrn_reflns_limit_l_min -13
_diffrn_reflns_number 9751
_diffrn_reflns_theta_full 25.00
_diffrn_reflns_theta_max 25.00
_diffrn_reflns_theta_min 2.41
_diffrn_standards_number 0
_exptl_absorpt_coefficient_mu 0.084
_exptl_absorpt_correction_type none
_exptl_crystal_colour colorless
_exptl_crystal_density_diffrn 1.291
_exptl_crystal_density_method 'not measured'
_exptl_crystal_description block
_exptl_crystal_F_000 432
_exptl_crystal_size_max 0.17
_exptl_crystal_size_mid 0.14
_exptl_crystal_size_min 0.07
_refine_diff_density_max 0.156
_refine_diff_density_min -0.138
_refine_diff_density_rms 0.030
_refine_ls_extinction_method none
_refine_ls_goodness_of_fit_ref 1.041
_refine_ls_hydrogen_treatment mixed
_refine_ls_matrix_type full
_refine_ls_number_parameters 141
_refine_ls_number_reflns 1837
_refine_ls_number_restraints 0
_refine_ls_restrained_S_all 1.041
_refine_ls_R_factor_all 0.0391
_refine_ls_R_factor_gt 0.0359
_refine_ls_shift/su_max 0.000
_refine_ls_shift/su_mean 0.000
_refine_ls_structure_factor_coef Fsqd
_refine_ls_weighting_details 'calc w=1/[\s^2^(Fo^2^)+(0.0500P)^2^+0.2261P] where P=(Fo^2^+2Fc^2^)/3'
_refine_ls_weighting_scheme calc
_refine_ls_wR_factor_gt 0.0968
_refine_ls_wR_factor_ref 0.0996
_reflns_number_gt 1671
_reflns_number_total 1837
_reflns_threshold_expression I>2\s(I)
_cod_data_source_file jo1013228_si_001_2.cif
_cod_data_source_block ah58m
_cod_original_sg_symbol_H-M 'P 21/n'
_cod_database_code 4025659

loop_
_symmetry_equiv_pos_as_xyz
'x, y, z'
'-x+1/2, y+1/2, -z+1/2'
'-x, -y, -z'
'x-1/2, -y-1/2, z-1/2'

loop_
_atom_site_label
_atom_site_type_symbol
_atom_site_fract_x
_atom_site_fract_y
_atom_site_fract_z
_atom_site_U_iso_or_equiv
_atom_site_adp_type
_atom_site_occupancy
_atom_site_symmetry_multiplicity
_atom_site_calc_flag
_atom_site_refinement_flags
_atom_site_disorder_assembly
_atom_site_disorder_group
C1 C 0.28384(17) 0.12293(10) 0.43078(11) 0.0429(3) Uani 1 1 d . . .
C2 C 0.3890(2) 0.18949(12) 0.50926(13) 0.0562(4) Uani 1 1 d . . .
H2 H 0.5174 0.1791 0.5318 0.067 Uiso 1 1 calc R . .
C3 C 0.2986(2) 0.27228(13) 0.55373(15) 0.0664(4) Uani 1 1 d . . .
H3 H 0.3674 0.3177 0.6076 0.080 Uiso 1 1 calc R . .
C4 C 0.1094(2) 0.28897(12) 0.52010(16) 0.0668(4) Uani 1 1 d . . .
H4 H 0.0525 0.3456 0.5511 0.080 Uiso 1 1 calc R . .
C5 C 0.0021(2) 0.22246(11) 0.44054(14) 0.0548(4) Uani 1 1 d . . .
H5 H -0.1261 0.2334 0.4176 0.066 Uiso 1 1 calc R . .
C6 C 0.09178(16) 0.14010(10) 0.39694(11) 0.0414(3) Uani 1 1 d . . .
C7 C -0.15638(17) 0.02649(11) 0.29275(12) 0.0468(3) Uani 1 1 d . . .
C8 C -0.1952(2) -0.07487(13) 0.22895(17) 0.0664(5) Uani 1 1 d . . .
H8A H -0.2835 -0.0612 0.1573 0.080 Uiso 1 1 calc R . .
H8B H -0.2584 -0.1199 0.2785 0.080 Uiso 1 1 calc R . .
C9 C -0.0334(2) -0.13547(13) 0.19401(15) 0.0634(4) Uani 1 1 d . . .
H9A H -0.0203 -0.1181 0.1130 0.076 Uiso 1 1 calc R . .
H9B H -0.0599 -0.2096 0.1970 0.076 Uiso 1 1 calc R . .
C10 C 0.14985(19) -0.11194(11) 0.27520(14) 0.0526(4) Uani 1 1 d . . .
H10A H 0.1433 -0.1383 0.3541 0.063 Uiso 1 1 calc R . .
H10B H 0.2523 -0.1473 0.2458 0.063 Uiso 1 1 calc R . .
C11 C 0.18807(16) 0.00395(10) 0.28154(11) 0.0416(3) Uani 1 1 d . . .
C12 C 0.2295(2) 0.04902(13) 0.16492(14) 0.0610(4) Uani 1 1 d . . .
H12A H 0.2488 0.1230 0.1732 0.092 Uiso 1 1 calc R . .
H12B H 0.1253 0.0356 0.1033 0.092 Uiso 1 1 calc R . .
H12C H 0.3406 0.0169 0.1447 0.092 Uiso 1 1 calc R . .
N1 N 0.33706(15) 0.03219(9) 0.37910(10) 0.0467(3) Uani 1 1 d . . .
N2 N 0.02421(13) 0.05888(8) 0.31791(9) 0.0405(3) Uani 1 1 d . . .
O1 O -0.28390(13) 0.07746(9) 0.32344(11) 0.0668(3) Uani 1 1 d . . .
H1N H 0.453(2) 0.0322(12) 0.3627(14) 0.061(4) Uiso 1 1 d . . .

loop_
_atom_site_aniso_label
_atom_site_aniso_U_11
_atom_site_aniso_U_22
_atom_site_aniso_U_33
_atom_site_aniso_U_23
_atom_site_aniso_U_13
_atom_site_aniso_U_12
C1 0.0340(6) 0.0472(7) 0.0477(7) 0.0062(6) 0.0077(5) 0.0000(5)
C2 0.0436(7) 0.0622(9) 0.0609(9) 0.0002(7) 0.0019(6) -0.0068(6)
C3 0.0676(10) 0.0615(10) 0.0704(10) -0.0135(8) 0.0124(8) -0.0146(8)
C4 0.0712(10) 0.0523(9) 0.0824(11) -0.0120(8) 0.0290(9) -0.0005(7)
C5 0.0436(7) 0.0526(8) 0.0712(9) 0.0014(7) 0.0183(6) 0.0061(6)
C6 0.0330(6) 0.0447(7) 0.0479(7) 0.0058(5) 0.0109(5) 0.0011(5)
C7 0.0275(6) 0.0578(8) 0.0555(8) 0.0079(6) 0.0077(5) -0.0003(5)
C8 0.0400(8) 0.0721(11) 0.0858(12) -0.0109(9) 0.0058(7) -0.0105(7)
C9 0.0528(9) 0.0631(9) 0.0732(10) -0.0128(8) 0.0070(7) -0.0062(7)
C10 0.0427(7) 0.0512(8) 0.0645(9) -0.0032(7) 0.0105(6) 0.0051(6)
C11 0.0268(6) 0.0509(7) 0.0483(7) 0.0018(6) 0.0095(5) 0.0046(5)
C12 0.0500(8) 0.0787(10) 0.0586(9) 0.0103(8) 0.0215(7) 0.0056(7)
N1 0.0251(5) 0.0550(7) 0.0595(7) -0.0012(5) 0.0049(5) 0.0036(5)
N2 0.0253(5) 0.0480(6) 0.0488(6) 0.0024(5) 0.0079(4) 0.0023(4)
O1 0.0280(5) 0.0747(7) 0.1004(9) -0.0049(6) 0.0180(5) 0.0027(4)

loop_
_atom_type_symbol
_atom_type_description
_atom_type_scat_dispersion_real
_atom_type_scat_dispersion_imag
_atom_type_scat_source
C C 0.0033 0.0016 'International Tables Vol C Tables 4.2.6.8 and 6.1.1.4'
H H 0.0000 0.0000 'International Tables Vol C Tables 4.2.6.8 and 6.1.1.4'
N N 0.0061 0.0033 'International Tables Vol C Tables 4.2.6.8 and 6.1.1.4'
O O 0.0106 0.0060 'International Tables Vol C Tables 4.2.6.8 and 6.1.1.4'

loop_
_geom_angle_atom_site_label_1
_geom_angle_atom_site_label_2
_geom_angle_atom_site_label_3
_geom_angle
_geom_angle_site_symmetry_1
_geom_angle_site_symmetry_3
_geom_angle_publ_flag
C2 C1 N1 129.56(12) . . ?
C2 C1 C6 120.25(13) . . ?
N1 C1 C6 110.12(11) . . ?
C1 C2 C3 118.16(13) . . ?
C1 C2 H2 120.9 . . ?
C3 C2 H2 120.9 . . ?
C4 C3 C2 121.42(15) . . ?
C4 C3 H3 119.3 . . ?
C2 C3 H3 119.3 . . ?
C3 C4 C5 120.88(14) . . ?
C3 C4 H4 119.6 . . ?
C5 C4 H4 119.6 . . ?
C6 C5 C4 117.63(14) . . ?
C6 C5 H5 121.2 . . ?
C4 C5 H5 121.2 . . ?
C5 C6 C1 121.67(13) . . ?
C5 C6 N2 131.59(12) . . ?
C1 C6 N2 106.73(11) . . ?
O1 C7 N2 121.12(13) . . ?
O1 C7 C8 120.84(12) . . ?
N2 C7 C8 118.02(12) . . ?
C7 C8 C9 118.95(12) . . ?
C7 C8 H8A 107.6 . . ?
C9 C8 H8A 107.6 . . ?
C7 C8 H8B 107.6 . . ?
C9 C8 H8B 107.6 . . ?
H8A C8 H8B 107.0 . . ?
C8 C9 C10 111.79(13) . . ?
C8 C9 H9A 109.3 . . ?
C10 C9 H9A 109.3 . . ?
C8 C9 H9B 109.3 . . ?
C10 C9 H9B 109.3 . . ?
H9A C9 H9B 107.9 . . ?
C11 C10 C9 111.03(12) . . ?
C11 C10 H10A 109.4 . . ?
C9 C10 H10A 109.4 . . ?
C11 C10 H10B 109.4 . . ?
C9 C10 H10B 109.4 . . ?
H10A C10 H10B 108.0 . . ?
N1 C11 N2 100.94(10) . . ?
N1 C11 C10 112.68(11) . . ?
N2 C11 C10 109.34(10) . . ?
N1 C11 C12 110.45(11) . . ?
N2 C11 C12 109.78(10) . . ?
C10 C11 C12 112.98(12) . . ?
C11 C12 H12A 109.5 . . ?
C11 C12 H12B 109.5 . . ?
H12A C12 H12B 109.5 . . ?
C11 C12 H12C 109.5 . . ?
H12A C12 H12C 109.5 . . ?
H12B C12 H12C 109.5 . . ?
C1 N1 C11 108.18(10) . . ?
C1 N1 H1N 115.1(10) . . ?
C11 N1 H1N 116.3(10) . . ?
C7 N2 C6 125.77(11) . . ?
C7 N2 C11 125.08(11) . . ?
C6 N2 C11 108.51(9) . . ?

loop_
_geom_bond_atom_site_label_1
_geom_bond_atom_site_label_2
_geom_bond_distance
_geom_bond_site_symmetry_2
_geom_bond_publ_flag
C1 C2 1.3743(19) . ?
C1 N1 1.3846(17) . ?
C1 C6 1.3944(17) . ?
C2 C3 1.382(2) . ?
C2 H2 0.9300 . ?
C3 C4 1.374(2) . ?
C3 H3 0.9300 . ?
C4 C5 1.388(2) . ?
C4 H4 0.9300 . ?
C5 C6 1.3710(19) . ?
C5 H5 0.9300 . ?
C6 N2 1.4121(17) . ?
C7 O1 1.2227(16) . ?
C7 N2 1.3530(16) . ?
C7 C8 1.493(2) . ?
C8 C9 1.506(2) . ?
C8 H8A 0.9700 . ?
C8 H8B 0.9700 . ?
C9 C10 1.519(2) . ?
C9 H9A 0.9700 . ?
C9 H9B 0.9700 . ?
C10 C11 1.5092(19) . ?
C10 H10A 0.9700 . ?
C10 H10B 0.9700 . ?
C11 N1 1.4650(16) . ?
C11 N2 1.4889(15) . ?
C11 C12 1.5232(19) . ?
C12 H12A 0.9600 . ?
C12 H12B 0.9600 . ?
C12 H12C 0.9600 . ?
N1 H1N 0.885(17) . ?

loop_
_geom_hbond_atom_site_label_D
_geom_hbond_atom_site_label_H
_geom_hbond_atom_site_label_A
_geom_hbond_distance_DH
_geom_hbond_distance_HA
_geom_hbond_distance_DA
_geom_hbond_angle_DHA
_geom_hbond_site_symmetry_A
N1 H1N O1 0.885(17) 2.098(17) 2.9581(15) 164.0(14) 1_655

loop_
_geom_torsion_atom_site_label_1
_geom_torsion_atom_site_label_2
_geom_torsion_atom_site_label_3
_geom_torsion_atom_site_label_4
_geom_torsion
_geom_torsion_site_symmetry_1
_geom_torsion_site_symmetry_2
_geom_torsion_site_symmetry_3
_geom_torsion_site_symmetry_4
_geom_torsion_publ_flag
N1 C1 C2 C3 -176.04(14) . . . . ?
C6 C1 C2 C3 0.6(2) . . . . ?
C1 C2 C3 C4 -0.7(2) . . . . ?
C2 C3 C4 C5 0.4(3) . . . . ?
C3 C4 C5 C6 -0.1(2) . . . . ?
C4 C5 C6 C1 0.1(2) . . . . ?
C4 C5 C6 N2 178.78(13) . . . . ?
C2 C1 C6 C5 -0.3(2) . . . . ?
N1 C1 C6 C5 176.92(12) . . . . ?
C2 C1 C6 N2 -179.32(12) . . . . ?
N1 C1 C6 N2 -2.07(14) . . . . ?
O1 C7 C8 C9 -179.38(15) . . . . ?
N2 C7 C8 C9 -0.9(2) . . . . ?
C7 C8 C9 C10 26.4(2) . . . . ?
C8 C9 C10 C11 -53.98(18) . . . . ?
C9 C10 C11 N1 166.28(11) . . . . ?
C9 C10 C11 N2 54.89(15) . . . . ?
C9 C10 C11 C12 -67.68(15) . . . . ?
C2 C1 N1 C11 -166.55(14) . . . . ?
C6 C1 N1 C11 16.54(14) . . . . ?
N2 C11 N1 C1 -22.81(12) . . . . ?
C10 C11 N1 C1 -139.32(11) . . . . ?
C12 C11 N1 C1 93.29(13) . . . . ?
O1 C7 N2 C6 12.0(2) . . . . ?
C8 C7 N2 C6 -166.51(13) . . . . ?
O1 C7 N2 C11 -178.21(12) . . . . ?
C8 C7 N2 C11 3.3(2) . . . . ?
C5 C6 N2 C7 -20.6(2) . . . . ?
C1 C6 N2 C7 158.25(12) . . . . ?
C5 C6 N2 C11 168.19(13) . . . . ?
C1 C6 N2 C11 -12.96(13) . . . . ?
N1 C11 N2 C7 -149.60(12) . . . . ?
C10 C11 N2 C7 -30.65(16) . . . . ?
C12 C11 N2 C7 93.82(15) . . . . ?
N1 C11 N2 C6 21.69(12) . . . . ?
C10 C11 N2 C6 140.64(11) . . . . ?
C12 C11 N2 C6 -94.90(13) . . . . ?
